data_7152167
loop_
_publ_author_name
'Fat\'as, Paola'
'Jim\'enez, Ana I'
'Calaza, M. Isabel'
'Cativiela, Carlos'

_publ_section_title
;
 \b-Phenylproline: the high \b-turn forming propensity of proline combined
 with an aromatic side chain.
;
_journal_issue 3
_journal_name_full 'Organic &amp; biomolecular chemistry'
_journal_page_first 640
_journal_page_last 651
_journal_paper_doi 10.1039/c1ob06561k
_journal_volume 10
_journal_year 2012
_chemical_absolute_configuration syn
_chemical_formula_moiety 'C26 H33 N3 O3'
_chemical_formula_sum 'C26 H33 N3 O3'
_chemical_formula_weight 435.55
_chemical_name_systematic
;
(2S,3S)-N-(tert-butylcarbonyl)-3-phenylprolyl-(S)-N'-methylphenylalaninamide
;
_space_group_IT_number 4
_symmetry_space_group_name_Hall 'P 2yb'
_symmetry_space_group_name_H-M 'P 1 21 1'
_atom_sites_solution_hydrogens geom
_atom_sites_solution_primary direct
_atom_sites_solution_secondary difmap
_audit_creation_method SHELXL-97
_cell_angle_alpha 90.00
_cell_angle_beta 96.429(4)
_cell_angle_gamma 90.00
_cell_formula_units_Z 2
_cell_length_a 5.7243(3)
_cell_length_b 18.0071(8)
_cell_length_c 11.1680(5)
_cell_measurement_temperature 150(2)
_cell_volume 1143.94(9)
_computing_structure_refinement 'SHELXL-97 (Sheldrick, 1997)'
_computing_structure_solution 'SHELXS-97 (Sheldrick, 1990)'
_diffrn_ambient_temperature 150(2)
_diffrn_measured_fraction_theta_full 0.997
_diffrn_measured_fraction_theta_max 0.997
_diffrn_measurement_device_type 'Xcalibur, Sapphire3'
_diffrn_radiation_monochromator graphite
_diffrn_radiation_source 'fine-focus sealed tube'
_diffrn_radiation_type MoK\a
_diffrn_radiation_wavelength 0.71073
_diffrn_reflns_av_R_equivalents 0.0331
_diffrn_reflns_av_sigmaI/netI 0.0634
_diffrn_reflns_limit_h_max 7
_diffrn_reflns_limit_h_min -7
_diffrn_reflns_limit_k_max 22
_diffrn_reflns_limit_k_min -22
_diffrn_reflns_limit_l_max 13
_diffrn_reflns_limit_l_min -13
_diffrn_reflns_number 11168
_diffrn_reflns_theta_full 26.00
_diffrn_reflns_theta_max 26.00
_diffrn_reflns_theta_min 2.91
_exptl_absorpt_coefficient_mu 0.083
_exptl_absorpt_correction_type none
_exptl_crystal_colour colourless
_exptl_crystal_density_diffrn 1.265
_exptl_crystal_density_method 'not measured'
_exptl_crystal_description needle
_exptl_crystal_F_000 468
_exptl_crystal_size_max 0.37
_exptl_crystal_size_mid 0.17
_exptl_crystal_size_min 0.16
_refine_diff_density_max 0.155
_refine_diff_density_min -0.142
_refine_diff_density_rms 0.031
_refine_ls_extinction_coef 0.0149(13)
_refine_ls_extinction_expression Fc^*^=kFc[1+0.001xFc^2^\l^3^/sin(2\q)]^-1/4^
_refine_ls_extinction_method SHELXL
_refine_ls_goodness_of_fit_ref 0.892
_refine_ls_hydrogen_treatment constr
_refine_ls_matrix_type full
_refine_ls_number_parameters 291
_refine_ls_number_reflns 4431
_refine_ls_number_restraints 1
_refine_ls_restrained_S_all 0.892
_refine_ls_R_factor_all 0.0543
_refine_ls_R_factor_gt 0.0325
_refine_ls_shift/su_max 0.001
_refine_ls_shift/su_mean 0.000
_refine_ls_structure_factor_coef Fsqd
_refine_ls_weighting_details 'calc w=1/[\s^2^(Fo^2^)+(0.0272P)^2^+0.0000P] where P=(Fo^2^+2Fc^2^)/3'
_refine_ls_weighting_scheme calc
_refine_ls_wR_factor_gt 0.0558
_refine_ls_wR_factor_ref 0.0594
_reflns_number_gt 3232
_reflns_number_total 4431
_reflns_threshold_expression >2sigma(I)
_cod_data_source_file c1ob06561k.txt
_cod_data_source_block Piv-(S,S)-(betaPh)Pro-L-Phe-NHMe_compound_1
_cod_original_sg_symbol_H-M 'P 21'
_cod_database_code 7152167

loop_
_symmetry_equiv_pos_as_xyz
'x, y, z'
'-x, y+1/2, -z'

loop_
_atom_site_label
_atom_site_type_symbol
_atom_site_fract_x
_atom_site_fract_y
_atom_site_fract_z
_atom_site_U_iso_or_equiv
_atom_site_adp_type
_atom_site_occupancy
_atom_site_symmetry_multiplicity
_atom_site_calc_flag
_atom_site_refinement_flags
O1 O 1.4005(2) 0.35472(6) 0.64594(10) 0.0269(3) Uani 1 1 d .
O2 O 1.1150(2) 0.50210(6) 0.74854(10) 0.0244(3) Uani 1 1 d .
O3 O 0.8818(2) 0.40061(7) 0.97378(11) 0.0289(3) Uani 1 1 d .
N1 N 1.3866(3) 0.46562(7) 0.55711(12) 0.0229(4) Uani 1 1 d .
N2 N 1.4235(2) 0.45895(7) 0.87282(11) 0.0192(3) Uani 1 1 d .
H2 H 1.5817 0.4433 0.8867 0.023 Uiso 1 1 d R
N3 N 1.0978(2) 0.34527(7) 0.84301(12) 0.0232(3) Uani 1 1 d .
H3 H 1.2294 0.3510 0.7975 0.028 Uiso 1 1 d R
C1 C 1.2536(4) 0.27024(10) 0.45702(18) 0.0417(6) Uani 1 1 d .
H1A H 1.2047 0.2536 0.5340 0.063 Uiso 1 1 calc R
H1B H 1.4212 0.2597 0.4554 0.063 Uiso 1 1 calc R
H1C H 1.1622 0.2439 0.3907 0.063 Uiso 1 1 calc R
C2 C 0.9461(3) 0.36863(11) 0.44426(17) 0.0383(5) Uani 1 1 d .
H2A H 0.8984 0.3531 0.5220 0.057 Uiso 1 1 calc R
H2B H 0.8573 0.3403 0.3795 0.057 Uiso 1 1 calc R
H2C H 0.9139 0.4217 0.4322 0.057 Uiso 1 1 calc R
C3 C 1.2895(3) 0.37818(10) 0.32168(15) 0.0340(5) Uani 1 1 d .
H3A H 1.1981 0.3511 0.2562 0.051 Uiso 1 1 calc R
H3B H 1.4569 0.3671 0.3209 0.051 Uiso 1 1 calc R
H3C H 1.2637 0.4317 0.3106 0.051 Uiso 1 1 calc R
C4 C 1.2109(3) 0.35415(10) 0.44281(15) 0.0250(4) Uani 1 1 d .
C5 C 1.3417(3) 0.39219(10) 0.55415(15) 0.0229(4) Uani 1 1 d .
C6 C 1.3094(4) 0.52290(9) 0.46665(16) 0.0323(5) Uani 1 1 d .
H6A H 1.1514 0.5114 0.4254 0.039 Uiso 1 1 calc R
H6B H 1.4216 0.5274 0.4057 0.039 Uiso 1 1 calc R
C7 C 1.3053(4) 0.59352(9) 0.54140(15) 0.0300(5) Uani 1 1 d .
H7A H 1.1547 0.5985 0.5765 0.036 Uiso 1 1 calc R
H7B H 1.3290 0.6380 0.4921 0.036 Uiso 1 1 calc R
C8 C 1.5099(3) 0.58285(9) 0.63957(15) 0.0246(4) Uani 1 1 d .
H8A H 1.6584 0.5896 0.6014 0.030 Uiso 1 1 calc R
C9 C 1.4905(3) 0.49916(9) 0.67121(13) 0.0217(4) Uani 1 1 d .
H9A H 1.6492 0.4776 0.6969 0.026 Uiso 1 1 calc R
C10 C 1.5207(3) 0.63484(9) 0.74674(15) 0.0233(4) Uani 1 1 d .
C11 C 1.3418(4) 0.68297(11) 0.76520(17) 0.0352(5) Uani 1 1 d .
H11A H 1.2036 0.6833 0.7095 0.042 Uiso 1 1 calc R
C12 C 1.3572(4) 0.73104(11) 0.86264(18) 0.0386(5) Uani 1 1 d .
H12A H 1.2317 0.7641 0.8729 0.046 Uiso 1 1 calc R
C13 C 1.5559(4) 0.73049(10) 0.94445(17) 0.0355(5) Uani 1 1 d .
H13A H 1.5685 0.7629 1.0120 0.043 Uiso 1 1 calc R
C14 C 1.7355(4) 0.68254(11) 0.92707(17) 0.0411(5) Uani 1 1 d .
H14A H 1.8731 0.6819 0.9832 0.049 Uiso 1 1 calc R
C15 C 1.7187(4) 0.63526(10) 0.82906(17) 0.0353(5) Uani 1 1 d .
H15A H 1.8451 0.6027 0.8183 0.042 Uiso 1 1 calc R
C16 C 1.3266(3) 0.48700(9) 0.76729(14) 0.0200(4) Uani 1 1 d .
C17 C 1.2806(3) 0.44407(9) 0.96978(14) 0.0204(4) Uani 1 1 d .
H17A H 1.3800 0.4142 1.0314 0.024 Uiso 1 1 calc R
C18 C 1.2123(3) 0.51434(10) 1.03250(15) 0.0264(4) Uani 1 1 d .
H18A H 1.1586 0.5514 0.9699 0.032 Uiso 1 1 calc R
H18B H 1.0765 0.5027 1.0769 0.032 Uiso 1 1 calc R
C19 C 1.4012(3) 0.55005(9) 1.11987(14) 0.0207(4) Uani 1 1 d .
C20 C 1.6194(3) 0.51842(10) 1.15295(15) 0.0253(4) Uani 1 1 d .
H20A H 1.6583 0.4724 1.1188 0.030 Uiso 1 1 calc R
C21 C 1.7813(3) 0.55349(10) 1.23549(15) 0.0281(4) Uani 1 1 d .
H21A H 1.9296 0.5309 1.2582 0.034 Uiso 1 1 calc R
C22 C 1.7299(4) 0.62083(10) 1.28516(16) 0.0300(5) Uani 1 1 d .
H22A H 1.8421 0.6443 1.3419 0.036 Uiso 1 1 calc R
C23 C 1.5158(3) 0.65387(10) 1.25224(16) 0.0289(5) Uani 1 1 d .
H23A H 1.4791 0.7005 1.2854 0.035 Uiso 1 1 calc R
C24 C 1.3540(3) 0.61824(9) 1.16992(15) 0.0245(4) Uani 1 1 d .
H24A H 1.2063 0.6412 1.1471 0.029 Uiso 1 1 calc R
C25 C 1.0668(3) 0.39626(9) 0.92650(15) 0.0212(4) Uani 1 1 d .
C26 C 0.9081(3) 0.29648(10) 0.79675(17) 0.0317(5) Uani 1 1 d .
H26A H 0.8347 0.2751 0.8641 0.048 Uiso 1 1 calc R
H26B H 0.9704 0.2565 0.7500 0.048 Uiso 1 1 calc R
H26C H 0.7907 0.3248 0.7448 0.048 Uiso 1 1 calc R

loop_
_atom_site_aniso_label
_atom_site_aniso_U_11
_atom_site_aniso_U_22
_atom_site_aniso_U_33
_atom_site_aniso_U_23
_atom_site_aniso_U_13
_atom_site_aniso_U_12
O1 0.0319(8) 0.0272(7) 0.0211(7) 0.0005(6) 0.0005(6) 0.0046(6)
O2 0.0206(7) 0.0293(7) 0.0226(6) 0.0018(5) -0.0009(6) 0.0014(6)
O3 0.0216(7) 0.0327(7) 0.0331(7) -0.0019(6) 0.0058(6) -0.0001(6)
N1 0.0263(9) 0.0248(9) 0.0169(7) -0.0006(6) -0.0006(7) 0.0012(7)
N2 0.0152(8) 0.0237(8) 0.0182(7) 0.0006(6) -0.0007(7) 0.0042(7)
N3 0.0205(9) 0.0220(8) 0.0272(8) -0.0011(7) 0.0027(7) -0.0012(7)
C1 0.0575(17) 0.0277(11) 0.0367(12) -0.0090(9) -0.0094(11) -0.0009(10)
C2 0.0322(12) 0.0465(13) 0.0348(11) -0.0022(10) -0.0019(10) -0.0057(10)
C3 0.0347(12) 0.0465(13) 0.0204(10) -0.0062(9) 0.0012(9) 0.0013(10)
C4 0.0243(10) 0.0265(10) 0.0234(10) -0.0012(8) -0.0013(8) 0.0003(9)
C5 0.0200(10) 0.0262(11) 0.0234(10) -0.0013(8) 0.0060(8) 0.0032(9)
C6 0.0433(13) 0.0294(11) 0.0229(10) 0.0051(8) -0.0015(9) -0.0035(10)
C7 0.0393(12) 0.0258(10) 0.0237(10) 0.0036(8) -0.0014(10) -0.0031(10)
C8 0.0257(11) 0.0256(10) 0.0223(10) 0.0003(8) 0.0021(8) -0.0055(9)
C9 0.0196(10) 0.0257(9) 0.0188(9) -0.0023(8) -0.0019(8) -0.0006(8)
C10 0.0241(11) 0.0223(10) 0.0235(10) 0.0044(8) 0.0027(9) -0.0049(9)
C11 0.0296(12) 0.0373(12) 0.0369(11) -0.0062(9) -0.0041(10) 0.0011(10)
C12 0.0397(13) 0.0350(12) 0.0414(13) -0.0080(10) 0.0068(11) 0.0026(11)
C13 0.0502(15) 0.0263(11) 0.0300(11) -0.0061(9) 0.0042(11) -0.0099(11)
C14 0.0396(13) 0.0457(13) 0.0343(12) -0.0053(10) -0.0123(10) -0.0029(12)
C15 0.0328(12) 0.0351(12) 0.0363(11) -0.0019(9) -0.0041(10) 0.0041(10)
C16 0.0225(11) 0.0143(9) 0.0219(9) -0.0056(7) -0.0037(8) -0.0011(8)
C17 0.0181(10) 0.0261(10) 0.0164(9) 0.0025(7) -0.0002(8) 0.0027(8)
C18 0.0222(10) 0.0325(11) 0.0243(10) -0.0065(8) 0.0022(8) 0.0052(9)
C19 0.0208(10) 0.0248(10) 0.0172(9) 0.0017(7) 0.0047(8) -0.0012(8)
C20 0.0262(11) 0.0289(11) 0.0209(9) -0.0049(8) 0.0036(8) 0.0050(9)
C21 0.0223(11) 0.0390(11) 0.0225(10) -0.0029(8) 0.0001(9) 0.0031(10)
C22 0.0314(12) 0.0348(11) 0.0229(10) -0.0033(8) -0.0009(9) -0.0079(10)
C23 0.0347(12) 0.0239(10) 0.0276(10) -0.0035(8) 0.0006(10) -0.0013(9)
C24 0.0250(11) 0.0233(10) 0.0247(10) 0.0031(8) 0.0012(9) 0.0041(9)
C25 0.0189(10) 0.0224(9) 0.0218(9) 0.0040(8) 0.0006(8) 0.0025(9)
C26 0.0295(12) 0.0284(11) 0.0364(11) -0.0034(8) -0.0002(10) -0.0047(10)

loop_
_atom_type_symbol
_atom_type_description
_atom_type_scat_dispersion_real
_atom_type_scat_dispersion_imag
_atom_type_scat_source
C C 0.0033 0.0016 'International Tables Vol C Tables 4.2.6.8 and 6.1.1.4'
H H 0.0000 0.0000 'International Tables Vol C Tables 4.2.6.8 and 6.1.1.4'
N N 0.0061 0.0033 'International Tables Vol C Tables 4.2.6.8 and 6.1.1.4'
O O 0.0106 0.0060 'International Tables Vol C Tables 4.2.6.8 and 6.1.1.4'

loop_
_geom_angle_atom_site_label_1
_geom_angle_atom_site_label_2
_geom_angle_atom_site_label_3
_geom_angle
C5 N1 C9 118.75(13)
C5 N1 C6 128.87(13)
C9 N1 C6 111.48(13)
C16 N2 C17 120.76(14)
C16 N2 H2 123.4
C17 N2 H2 115.6
C25 N3 C26 120.96(15)
C25 N3 H3 118.0
C26 N3 H3 118.5
C4 C1 H1A 109.5
C4 C1 H1B 109.5
H1A C1 H1B 109.5
C4 C1 H1C 109.5
H1A C1 H1C 109.5
H1B C1 H1C 109.5
C4 C2 H2A 109.5
C4 C2 H2B 109.5
H2A C2 H2B 109.5
C4 C2 H2C 109.5
H2A C2 H2C 109.5
H2B C2 H2C 109.5
C4 C3 H3A 109.5
C4 C3 H3B 109.5
H3A C3 H3B 109.5
C4 C3 H3C 109.5
H3A C3 H3C 109.5
H3B C3 H3C 109.5
C3 C4 C1 108.02(15)
C3 C4 C5 115.02(15)
C1 C4 C5 107.29(14)
C3 C4 C2 110.33(15)
C1 C4 C2 108.10(17)
C5 C4 C2 107.85(14)
O1 C5 N1 118.67(15)
O1 C5 C4 119.19(16)
N1 C5 C4 122.08(14)
N1 C6 C7 103.30(13)
N1 C6 H6A 111.1
C7 C6 H6A 111.1
N1 C6 H6B 111.1
C7 C6 H6B 111.1
H6A C6 H6B 109.1
C6 C7 C8 103.38(15)
C6 C7 H7A 111.1
C8 C7 H7A 111.1
C6 C7 H7B 111.1
C8 C7 H7B 111.1
H7A C7 H7B 109.1
C10 C8 C7 116.79(15)
C10 C8 C9 114.64(14)
C7 C8 C9 102.53(13)
C10 C8 H8A 107.4
C7 C8 H8A 107.4
C9 C8 H8A 107.4
N1 C9 C16 109.30(13)
N1 C9 C8 103.46(13)
C16 C9 C8 111.47(14)
N1 C9 H9A 110.8
C16 C9 H9A 110.8
C8 C9 H9A 110.8
C11 C10 C15 117.87(17)
C11 C10 C8 122.85(16)
C15 C10 C8 119.27(17)
C10 C11 C12 121.92(18)
C10 C11 H11A 119.0
C12 C11 H11A 119.0
C13 C12 C11 119.5(2)
C13 C12 H12A 120.3
C11 C12 H12A 120.3
C14 C13 C12 119.12(18)
C14 C13 H13A 120.4
C12 C13 H13A 120.4
C13 C14 C15 120.84(18)
C13 C14 H14A 119.6
C15 C14 H14A 119.6
C10 C15 C14 120.77(19)
C10 C15 H15A 119.6
C14 C15 H15A 119.6
O2 C16 N2 122.11(16)
O2 C16 C9 121.32(15)
N2 C16 C9 116.57(15)
N2 C17 C18 112.68(14)
N2 C17 C25 111.43(13)
C18 C17 C25 112.13(14)
N2 C17 H17A 106.7
C18 C17 H17A 106.7
C25 C17 H17A 106.7
C19 C18 C17 116.64(14)
C19 C18 H18A 108.1
C17 C18 H18A 108.1
C19 C18 H18B 108.1
C17 C18 H18B 108.1
H18A C18 H18B 107.3
C20 C19 C24 117.83(16)
C20 C19 C18 123.66(15)
C24 C19 C18 118.52(16)
C21 C20 C19 120.44(16)
C21 C20 H20A 119.8
C19 C20 H20A 119.8
C22 C21 C20 120.80(18)
C22 C21 H21A 119.6
C20 C21 H21A 119.6
C23 C22 C21 119.79(18)
C23 C22 H22A 120.1
C21 C22 H22A 120.1
C22 C23 C24 119.09(17)
C22 C23 H23A 120.5
C24 C23 H23A 120.5
C23 C24 C19 122.03(17)
C23 C24 H24A 119.0
C19 C24 H24A 119.0
O3 C25 N3 121.90(16)
O3 C25 C17 121.47(15)
N3 C25 C17 116.37(15)
N3 C26 H26A 109.5
N3 C26 H26B 109.5
H26A C26 H26B 109.5
N3 C26 H26C 109.5
H26A C26 H26C 109.5
H26B C26 H26C 109.5

loop_
_geom_bond_atom_site_label_1
_geom_bond_atom_site_label_2
_geom_bond_distance
O1 C5 1.2419(19)
O2 C16 1.236(2)
O3 C25 1.238(2)
N1 C5 1.347(2)
N1 C9 1.474(2)
N1 C6 1.476(2)
N2 C16 1.344(2)
N2 C17 1.453(2)
N2 H2 0.9448
N3 C25 1.335(2)
N3 C26 1.446(2)
N3 H3 0.9603
C1 C4 1.536(2)
C1 H1A 0.9800
C1 H1B 0.9800
C1 H1C 0.9800
C2 C4 1.540(2)
C2 H2A 0.9800
C2 H2B 0.9800
C2 H2C 0.9800
C3 C4 1.535(2)
C3 H3A 0.9800
C3 H3B 0.9800
C3 H3C 0.9800
C4 C5 1.538(2)
C6 C7 1.523(2)
C6 H6A 0.9900
C6 H6B 0.9900
C7 C8 1.524(2)
C7 H7A 0.9900
C7 H7B 0.9900
C8 C10 1.515(2)
C8 C9 1.555(2)
C8 H8A 1.0000
C9 C16 1.518(2)
C9 H9A 1.0000
C10 C11 1.375(3)
C10 C15 1.377(3)
C11 C12 1.386(3)
C11 H11A 0.9500
C12 C13 1.377(3)
C12 H12A 0.9500
C13 C14 1.373(3)
C13 H13A 0.9500
C14 C15 1.381(3)
C14 H14A 0.9500
C15 H15A 0.9500
C17 C18 1.518(2)
C17 C25 1.529(2)
C17 H17A 1.0000
C18 C19 1.516(2)
C18 H18A 0.9900
C18 H18B 0.9900
C19 C20 1.385(2)
C19 C24 1.388(2)
C20 C21 1.384(2)
C20 H20A 0.9500
C21 C22 1.379(2)
C21 H21A 0.9500
C22 C23 1.375(3)
C22 H22A 0.9500
C23 C24 1.387(2)
C23 H23A 0.9500
C24 H24A 0.9500
C26 H26A 0.9800
C26 H26B 0.9800
C26 H26C 0.9800

loop_
_geom_hbond_atom_site_label_D
_geom_hbond_atom_site_label_H
_geom_hbond_atom_site_label_A
_geom_hbond_distance_DH
_geom_hbond_distance_HA
_geom_hbond_distance_DA
_geom_hbond_angle_DHA
_geom_hbond_site_symmetry_A
N3 H3 O1 0.96 2.05 2.9547(18) 156.4 .
N2 H2 O3 0.94 2.03 2.9320(17) 159.5 1_655

loop_
_geom_torsion_atom_site_label_1
_geom_torsion_atom_site_label_2
_geom_torsion_atom_site_label_3
_geom_torsion_atom_site_label_4
_geom_torsion
C9 N1 C5 O1 -3.7(2)
C6 N1 C5 O1 -171.75(17)
C9 N1 C5 C4 173.70(15)
C6 N1 C5 C4 5.6(3)
C3 C4 C5 O1 -138.80(16)
C1 C4 C5 O1 -18.6(2)
C2 C4 C5 O1 97.62(18)
C3 C4 C5 N1 43.9(2)
C1 C4 C5 N1 164.04(17)
C2 C4 C5 N1 -79.7(2)
C5 N1 C6 C7 152.87(17)
C9 N1 C6 C7 -15.9(2)
N1 C6 C7 C8 34.48(19)
C6 C7 C8 C10 -166.06(15)
C6 C7 C8 C9 -39.84(18)
C5 N1 C9 C16 -59.93(19)
C6 N1 C9 C16 110.13(16)
C5 N1 C9 C8 -178.79(15)
C6 N1 C9 C8 -8.73(19)
C10 C8 C9 N1 157.37(15)
C7 C8 C9 N1 29.78(17)
C10 C8 C9 C16 40.0(2)
C7 C8 C9 C16 -87.57(16)
C7 C8 C10 C11 8.6(3)
C9 C8 C10 C11 -111.3(2)
C7 C8 C10 C15 -170.42(17)
C9 C8 C10 C15 69.6(2)
C15 C10 C11 C12 0.3(3)
C8 C10 C11 C12 -178.77(18)
C10 C11 C12 C13 -0.6(3)
C11 C12 C13 C14 0.5(3)
C12 C13 C14 C15 0.0(3)
C11 C10 C15 C14 0.2(3)
C8 C10 C15 C14 179.28(17)
C13 C14 C15 C10 -0.3(3)
C17 N2 C16 O2 0.9(2)
C17 N2 C16 C9 -178.92(14)
N1 C9 C16 O2 -49.7(2)
C8 C9 C16 O2 64.01(19)
N1 C9 C16 N2 130.07(15)
C8 C9 C16 N2 -116.17(16)
C16 N2 C17 C18 -74.78(18)
C16 N2 C17 C25 52.3(2)
N2 C17 C18 C19 -76.54(18)
C25 C17 C18 C19 156.77(15)
C17 C18 C19 C20 -6.4(2)
C17 C18 C19 C24 173.60(15)
C24 C19 C20 C21 1.5(2)
C18 C19 C20 C21 -178.48(18)
C19 C20 C21 C22 -0.8(3)
C20 C21 C22 C23 -0.2(3)
C21 C22 C23 C24 0.5(3)
C22 C23 C24 C19 0.2(3)
C20 C19 C24 C23 -1.2(3)
C18 C19 C24 C23 178.77(17)
C26 N3 C25 O3 5.1(2)
C26 N3 C25 C17 179.29(15)
N2 C17 C25 O3 -151.15(15)
C18 C17 C25 O3 -23.8(2)
N2 C17 C25 N3 34.68(19)
C18 C17 C25 N3 162.03(15)
